data_4000541
loop_
_publ_author_name
'Chernaya, Victoria V.'
'Mitiaev, Alexander S.'
'Chizhov, Pavel S.'
'Dikarev, Evgeny V.'
'Shpanchenko, Roman V.'
'Antipov, Evgeny V.'
'Korolenko, Mikhail V.'
'Fabritchnyi, Pavel B.'

_publ_section_title
;
 Synthesis and Investigation of Tin(II) Pyrophosphate Sn~2~P~2~O~7~
;
_journal_coden_ASTM CMATEX
_journal_issue 2
_journal_name_full 'Chemistry of Materials'
_journal_page_first 284
_journal_page_last 290
_journal_paper_doi 10.1021/cm048463h
_journal_volume 17
_journal_year 2005
_chemical_formula_moiety 'O14 P4 Sn4'
_chemical_formula_structural 'Sn2 [P2 O7]'
_chemical_formula_sum 'O28 P8 Sn8'
_chemical_formula_weight 411.4
_chemical_melting_point 870
_chemical_name_common 'Tin(II) Pyrophosphate'
_chemical_name_systematic 'Tin(II) Pyrophosphate'
_space_group_IT_number 2
_space_group_name_Hall '-P 1'
_space_group_name_H-M_alt 'P -1'
_symmetry_cell_setting triclinic
_symmetry_space_group_name_Hall '-P 1'
_symmetry_space_group_name_H-M 'P -1'
_cell_angle_alpha 101.616(2)
_cell_angle_beta 99.158(2)
_cell_angle_gamma 98.701(2)
_cell_formula_units_Z 4
_cell_length_a 5.2570(6)
_cell_length_b 11.4464(14)
_cell_length_c 11.5610(14)
_cell_measurement_temperature 93
_cell_volume 660.54(14)
_diffrn_ambient_temperature 173(2)
_exptl_crystal_density_diffrn 4.1352
_cod_database_code 4000541

loop_
_symmetry_equiv_pos_site_id
_symmetry_equiv_pos_as_xyz
1 x,y,z
2 -x,-y,-z

loop_
_atom_site_label
_atom_site_type_symbol
_atom_site_fract_x
_atom_site_fract_y
_atom_site_fract_z
_atom_site_adp_type
_atom_site_U_iso_or_equiv
_atom_site_symmetry_multiplicity
_atom_site_occupancy
_atom_site_calc_flag
_atom_site_refinement_flags
_atom_site_disorder_assembly
_atom_site_disorder_group
Sn1 Sn 0.26491(19) 0.50009(9) 0.14063(9) Uani 0.0088(3) 2 1 d . . .
Sn2 Sn 0.17638(19) -0.15005(9) -0.02218(9) Uani 0.0089(3) 2 1 d . . .
Sn3 Sn 0.69248(18) -0.05321(9) 0.37100(9) Uani 0.0091(3) 2 1 d . . .
Sn4 Sn 0.23480(18) 0.36603(9) 0.47023(9) Uani 0.0086(3) 2 1 d . . .
P1 P 0.2827(7) 0.1156(3) 0.2549(3) Uani 0.0072(10) 2 1 d . . .
P2 P 0.6860(7) 0.3263(3) 0.2555(3) Uani 0.0092(11) 2 1 d . . .
P3 P 0.1761(7) -0.2794(3) 0.3517(3) Uani 0.0083(10) 2 1 d . . .
P4 P 0.7949(7) -0.2681(3) 0.1460(3) Uani 0.0081(10) 2 1 d . . .
O1 O 0.142(2) -0.3191(9) -0.1599(10) Uani 0.013(3) 2 1 d . . .
O2 O 0.6579(19) -0.1696(10) 0.2001(9) Uani 0.012(3) 2 1 d . . .
O3 O 0.8448(19) -0.2543(9) 0.0222(8) Uani 0.010(3) 2 1 d . . .
O4 O 0.845(2) 0.3749(10) 0.3841(9) Uani 0.014(3) 2 1 d . . .
O5 O 0.169(2) 0.1915(10) 0.3474(9) Uani 0.012(3) 2 1 d . . .
O6 O 0.460(2) 0.3932(10) 0.2362(10) Uani 0.014(3) 2 1 d . . .
O7 O 0.347(2) 0.0000(10) 0.2879(9) Uani 0.015(3) 2 1 d . . .
O8 O 0.0868(19) -0.2476(9) 0.2243(9) Uani 0.011(3) 2 1 d . . .
O9 O 0.109(2) 0.0832(11) 0.1311(10) Uani 0.016(4) 2 1 d . . .
O10 O 0.045(2) 0.2689(10) 0.5830(10) Uani 0.017(4) 2 1 d . . .
O11 O 0.4260(19) -0.1834(10) 0.4177(9) Uani 0.013(3) 2 1 d . . .
O12 O 0.659(2) 0.6053(11) 0.1417(9) Uani 0.016(3) 2 1 d . . .
O13 O 0.239(2) 0.5942(11) 0.3215(11) Uani 0.021(4) 2 1 d . . .
O14 O 0.561(2) 0.1871(9) 0.2433(9) Uani 0.013(3) 2 1 d . . .

loop_
_cod_changelog_entry_id
_cod_changelog_entry_author
_cod_changelog_entry_date
_cod_changelog_entry_text
1 'Vaitkus, Antanas' 2021-10-23T06:45:00+03:00 'Updated bibliographic information.'
